data_4036946
loop_
_publ_author_name
'Jia, Wen-Liang'
'He, Jian'
'Yang, Jia-Jing'
'Gao, Xue-Wang'
'Liu, Qiang'
'Wu, Li-Zhu'

_publ_section_title
;
 Homocoupling of 3-Halooxindole via Visible-Light Photocatalysis: A Mild
 Access to 3,3'-Bioxindoles.
;
_journal_issue 16
_journal_name_full 'The Journal of organic chemistry'
_journal_page_first 7172
_journal_page_last 7181
_journal_paper_doi 10.1021/acs.joc.6b01045
_journal_volume 81
_journal_year 2016
_chemical_formula_moiety 'C22 H24 N2 O2'
_chemical_formula_sum 'C22 H24 N2 O2'
_chemical_formula_weight 348.43
_space_group_crystal_system orthorhombic
_space_group_IT_number 70
_space_group_name_Hall '-F 2uv 2vw'
_space_group_name_H-M_alt 'F d d d :2'
_atom_sites_solution_hydrogens geom
_atom_sites_solution_primary direct
_audit_creation_date 2016-04-11
_audit_creation_method
;
Olex2 1.2
(compiled 2016.02.19 svn.r3266 for OlexSys, GUI svn.r5155)
;
_cell_angle_alpha 90
_cell_angle_beta 90
_cell_angle_gamma 90
_cell_formula_units_Z 16
_cell_length_a 14.4383(4)
_cell_length_b 16.5487(6)
_cell_length_c 31.6999(8)
_cell_measurement_reflns_used 2242
_cell_measurement_temperature 293(2)
_cell_measurement_theta_max 26.6970
_cell_measurement_theta_min 3.9930
_cell_volume 7574.2(4)
_computing_cell_refinement
;
CrysAlisPro, Agilent Technologies,
Version 1.171.36.32 (release 02-08-2013 CrysAlis171 .NET)
(compiled Aug  2 2013,16:46:58)
;
_computing_data_collection
;
CrysAlisPro, Agilent Technologies,
Version 1.171.36.32 (release 02-08-2013 CrysAlis171 .NET)
(compiled Aug  2 2013,16:46:58)
;
_computing_data_reduction
;
CrysAlisPro, Agilent Technologies,
Version 1.171.36.32 (release 02-08-2013 CrysAlis171 .NET)
(compiled Aug  2 2013,16:46:58)
;
_computing_molecular_graphics 'Olex2 (Dolomanov et al., 2009)'
_computing_publication_material 'Olex2 (Dolomanov et al., 2009)'
_computing_structure_refinement 'ShelXL (Sheldrick, 2015)'
_computing_structure_solution 'ShelXS (Sheldrick, 2008)'
_diffrn_ambient_temperature 293(2)
_diffrn_detector_area_resol_mean 16.0733
_diffrn_measured_fraction_theta_full 0.985
_diffrn_measured_fraction_theta_max 0.892
_diffrn_measurement_details
;
#__ type_ start__ end____ width___ exp.time_
  1 omega  -28.00   14.00   1.0000    7.0000
omega____ theta____ kappa____ phi______ frames
    -      -16.3571   57.0000   90.0000 42

#__ type_ start__ end____ width___ exp.time_
  2 omega   43.00   90.00   1.0000    7.0000
omega____ theta____ kappa____ phi______ frames
    -       19.7946 -178.0000   90.0000 47

#__ type_ start__ end____ width___ exp.time_
  3 omega   -1.00   58.00   1.0000    7.0000
omega____ theta____ kappa____ phi______ frames
    -       19.7946   57.0000  -60.0000 59

#__ type_ start__ end____ width___ exp.time_
  4 omega  -44.00  -18.00   1.0000    7.0000
omega____ theta____ kappa____ phi______ frames
    -       19.7946  -75.0000  -85.0000 26

#__ type_ start__ end____ width___ exp.time_
  5 omega  -51.00   -1.00   1.0000    7.0000
omega____ theta____ kappa____ phi______ frames
    -       19.7946  -38.0000  150.0000 50
;
_diffrn_measurement_device_type 'SuperNova, Dual, Cu at zero, Eos'
_diffrn_measurement_method '\w scans'
_diffrn_orient_matrix_UB_11 0.0160238500
_diffrn_orient_matrix_UB_12 0.0328755000
_diffrn_orient_matrix_UB_13 0.0123567500
_diffrn_orient_matrix_UB_21 -0.0285900000
_diffrn_orient_matrix_UB_22 -0.0127327000
_diffrn_orient_matrix_UB_23 0.0169369000
_diffrn_orient_matrix_UB_31 0.0365963000
_diffrn_orient_matrix_UB_32 -0.0243633000
_diffrn_orient_matrix_UB_33 0.0078274000
_diffrn_radiation_monochromator mirror
_diffrn_radiation_type MoK\a
_diffrn_radiation_wavelength 0.71073
_diffrn_reflns_av_R_equivalents 0.0318
_diffrn_reflns_av_unetI/netI 0.0319
_diffrn_reflns_Laue_measured_fraction_full 0.985
_diffrn_reflns_Laue_measured_fraction_max 0.892
_diffrn_reflns_limit_h_max 19
_diffrn_reflns_limit_h_min -19
_diffrn_reflns_limit_k_max 16
_diffrn_reflns_limit_k_min -22
_diffrn_reflns_limit_l_max 41
_diffrn_reflns_limit_l_min -37
_diffrn_reflns_number 8105
_diffrn_reflns_point_group_measured_fraction_full 0.985
_diffrn_reflns_point_group_measured_fraction_max 0.892
_diffrn_reflns_theta_full 25.242
_diffrn_reflns_theta_max 28.895
_diffrn_reflns_theta_min 3.720
_diffrn_source 'SuperNova (Mo) X-ray Source'
_exptl_absorpt_coefficient_mu 0.079
_exptl_absorpt_correction_T_max 1.00000
_exptl_absorpt_correction_T_min 0.72637
_exptl_absorpt_correction_type multi-scan
_exptl_absorpt_process_details
;
CrysAlisPro, Agilent Technologies,
Version 1.171.36.32 (release 02-08-2013 CrysAlis171 .NET)
(compiled Aug  2 2013,16:46:58)
Empirical absorption correction using spherical harmonics,
 implemented in SCALE3 ABSPACK scaling algorithm.
;
_exptl_crystal_colour 'clear light colourless'
_exptl_crystal_colour_lustre clear
_exptl_crystal_colour_modifier light
_exptl_crystal_colour_primary colourless
_exptl_crystal_density_diffrn 1.222
_exptl_crystal_description block
_exptl_crystal_F_000 2976
_exptl_crystal_size_max 0.21
_exptl_crystal_size_mid 0.18
_exptl_crystal_size_min 0.17
_refine_diff_density_max 0.178
_refine_diff_density_min -0.168
_refine_diff_density_rms 0.034
_refine_ls_extinction_method none
_refine_ls_goodness_of_fit_ref 1.107
_refine_ls_hydrogen_treatment constr
_refine_ls_matrix_type full
_refine_ls_number_parameters 120
_refine_ls_number_reflns 2233
_refine_ls_number_restraints 0
_refine_ls_restrained_S_all 1.107
_refine_ls_R_factor_all 0.0726
_refine_ls_R_factor_gt 0.0535
_refine_ls_shift/su_max 0.000
_refine_ls_shift/su_mean 0.000
_refine_ls_structure_factor_coef Fsqd
_refine_ls_weighting_details 'w=1/[\s^2^(Fo^2^)+(0.0594P)^2^+6.6164P] where P=(Fo^2^+2Fc^2^)/3'
_refine_ls_weighting_scheme calc
_refine_ls_wR_factor_gt 0.1355
_refine_ls_wR_factor_ref 0.1488
_reflns_Friedel_coverage 0.000
_reflns_number_gt 1655
_reflns_number_total 2233
_reflns_threshold_expression 'I > 2\s(I)'
_cod_data_source_file jo6b01045_si_003.cif
_cod_data_source_block jiawl1124
_cod_original_sg_symbol_H-M 'F d d d'
_cod_database_code 4036946
_shelx_space_group_comment
;
The symmetry employed for this shelxl refinement is uniquely defined
by the following loop, which should always be used as a source of
symmetry information in preference to the above space-group names.
They are only intended as comments.
;
_reflns_odcompleteness_completeness 98.41
_reflns_odcompleteness_iscentric 1
_reflns_odcompleteness_theta 26.32
_olex2_refinement_description
;
1. Fixed Uiso
 At 1.2 times of:
  All C(H) groups, All C(H,H) groups
 At 1.5 times of:
  All C(H,H,H) groups
2.a Secondary CH2 refined with riding coordinates:
 C9(H9A,H9B)
2.b Aromatic/amide H refined with riding coordinates:
 C2(H2), C3(H3), C4(H4), C5(H5)
2.c Idealised Me refined as rotating group:
 C10(H10A,H10B,H10C), C11(H11A,H11B,H11C)
;
_shelx_shelxl_version_number 2014/7
_olex2_date_sample_data_collection 1416812118.23
_olex2_submission_special_instructions 'No special instructions were received'

loop_
_space_group_symop_operation_xyz
'x, y, z'
'-x+1/4, -y+1/4, z'
'x, -y+1/4, -z+1/4'
'-x+1/4, y, -z+1/4'
'x, y+1/2, z+1/2'
'-x+1/4, -y+3/4, z+1/2'
'x, -y+3/4, -z+3/4'
'-x+1/4, y+1/2, -z+3/4'
'x+1/2, y, z+1/2'
'-x+3/4, -y+1/4, z+1/2'
'x+1/2, -y+1/4, -z+3/4'
'-x+3/4, y, -z+3/4'
'x+1/2, y+1/2, z'
'-x+3/4, -y+3/4, z'
'x+1/2, -y+3/4, -z+1/4'
'-x+3/4, y+1/2, -z+1/4'
'-x, -y, -z'
'x-1/4, y-1/4, -z'
'-x, y-1/4, z-1/4'
'x-1/4, -y, z-1/4'
'-x, -y+1/2, -z+1/2'
'x-1/4, y+1/4, -z+1/2'
'-x, y+1/4, z+1/4'
'x-1/4, -y+1/2, z+1/4'
'-x+1/2, -y, -z+1/2'
'x+1/4, y-1/4, -z+1/2'
'-x+1/2, y-1/4, z+1/4'
'x+1/4, -y, z+1/4'
'-x+1/2, -y+1/2, -z'
'x+1/4, y+1/4, -z'
'-x+1/2, y+1/4, z-1/4'
'x+1/4, -y+1/2, z-1/4'

loop_
_atom_site_label
_atom_site_type_symbol
_atom_site_fract_x
_atom_site_fract_y
_atom_site_fract_z
_atom_site_U_iso_or_equiv
_atom_site_adp_type
_atom_site_occupancy
_atom_site_site_symmetry_order
_atom_site_calc_flag
_atom_site_refinement_flags_posn
O1 O 0.73896(9) 0.27144(8) 0.15291(4) 0.0579(4) Uani 1 1 d .
N1 N 0.80042(10) 0.24139(8) 0.08818(4) 0.0433(4) Uani 1 1 d .
C1 C 0.88218(12) 0.25798(10) 0.06605(5) 0.0415(4) Uani 1 1 d .
C2 C 0.90713(15) 0.23176(11) 0.02652(6) 0.0541(5) Uani 1 1 d .
H2 H 0.8674 0.2000 0.0104 0.065 Uiso 1 1 calc R
C3 C 0.99364(15) 0.25435(13) 0.01141(6) 0.0621(6) Uani 1 1 d .
H3 H 1.0121 0.2378 -0.0153 0.074 Uiso 1 1 calc R
C4 C 1.05246(14) 0.30089(13) 0.03544(6) 0.0580(5) Uani 1 1 d .
H4 H 1.1106 0.3143 0.0250 0.070 Uiso 1 1 calc R
C5 C 1.02603(12) 0.32812(11) 0.07514(6) 0.0480(4) Uani 1 1 d .
H5 H 1.0660 0.3596 0.0913 0.058 Uiso 1 1 calc R
C6 C 0.93930(11) 0.30759(10) 0.09017(5) 0.0393(4) Uani 1 1 d .
C7 C 0.88943(11) 0.32877(10) 0.13086(5) 0.0398(4) Uani 1 1 d .
C8 C 0.80018(12) 0.27812(10) 0.12653(5) 0.0434(4) Uani 1 1 d .
C9 C 0.94225(14) 0.30244(12) 0.17072(5) 0.0538(5) Uani 1 1 d .
H9A H 0.9974 0.3355 0.1736 0.065 Uiso 1 1 calc R
H9B H 0.9035 0.3123 0.1952 0.065 Uiso 1 1 calc R
C10 C 0.97057(19) 0.21422(14) 0.17043(8) 0.0825(8) Uani 1 1 d .
H10A H 1.0132 0.2048 0.1477 0.124 Uiso 1 1 calc GR
H10B H 0.9167 0.1810 0.1666 0.124 Uiso 1 1 calc GR
H10C H 0.9997 0.2009 0.1968 0.124 Uiso 1 1 calc GR
C11 C 0.72431(13) 0.19240(12) 0.07272(6) 0.0580(5) Uani 1 1 d .
H11A H 0.7125 0.2054 0.0437 0.087 Uiso 1 1 calc GR
H11B H 0.6698 0.2032 0.0892 0.087 Uiso 1 1 calc GR
H11C H 0.7402 0.1363 0.0751 0.087 Uiso 1 1 calc GR

loop_
_atom_site_aniso_label
_atom_site_aniso_U_11
_atom_site_aniso_U_22
_atom_site_aniso_U_33
_atom_site_aniso_U_23
_atom_site_aniso_U_13
_atom_site_aniso_U_12
O1 0.0541(8) 0.0713(9) 0.0484(7) 0.0041(6) 0.0076(6) -0.0271(7)
N1 0.0454(8) 0.0416(7) 0.0429(7) -0.0001(6) -0.0051(6) -0.0122(7)
C1 0.0490(9) 0.0353(8) 0.0400(8) 0.0047(6) -0.0033(7) -0.0007(8)
C2 0.0705(13) 0.0482(10) 0.0438(9) -0.0053(8) -0.0034(9) 0.0032(9)
C3 0.0779(14) 0.0631(12) 0.0452(10) 0.0001(9) 0.0132(9) 0.0146(11)
C4 0.0545(11) 0.0623(12) 0.0571(11) 0.0110(9) 0.0165(9) 0.0070(10)
C5 0.0428(10) 0.0516(10) 0.0498(9) 0.0072(8) 0.0016(7) -0.0019(8)
C6 0.0409(9) 0.0401(8) 0.0369(8) 0.0064(6) -0.0011(6) -0.0030(7)
C7 0.0395(9) 0.0473(9) 0.0325(7) 0.0036(6) -0.0016(6) -0.0124(7)
C8 0.0451(9) 0.0463(9) 0.0390(8) 0.0070(7) -0.0023(7) -0.0117(8)
C9 0.0535(11) 0.0667(12) 0.0413(9) 0.0109(8) -0.0087(8) -0.0151(10)
C10 0.0951(18) 0.0714(15) 0.0809(15) 0.0300(12) -0.0312(14) -0.0113(14)
C11 0.0530(11) 0.0557(11) 0.0653(12) -0.0050(9) -0.0146(9) -0.0166(10)

loop_
_atom_type_symbol
_atom_type_description
_atom_type_scat_dispersion_real
_atom_type_scat_dispersion_imag
_atom_type_scat_source
C C 0.0033 0.0016 'International Tables Vol C Tables 4.2.6.8 and 6.1.1.4'
H H 0.0000 0.0000 'International Tables Vol C Tables 4.2.6.8 and 6.1.1.4'
N N 0.0061 0.0033 'International Tables Vol C Tables 4.2.6.8 and 6.1.1.4'
O O 0.0106 0.0060 'International Tables Vol C Tables 4.2.6.8 and 6.1.1.4'

loop_
_geom_angle_atom_site_label_1
_geom_angle_atom_site_label_2
_geom_angle_atom_site_label_3
_geom_angle
_geom_angle_site_symmetry_3
C1 N1 C11 125.38(15) .
C8 N1 C1 111.25(14) .
C8 N1 C11 123.37(15) .
C2 C1 N1 128.01(16) .
C2 C1 C6 122.12(17) .
C6 C1 N1 109.87(14) .
C1 C2 H2 121.1 .
C1 C2 C3 117.73(18) .
C3 C2 H2 121.1 .
C2 C3 H3 119.5 .
C4 C3 C2 120.96(18) .
C4 C3 H3 119.5 .
C3 C4 H4 119.6 .
C3 C4 C5 120.87(18) .
C5 C4 H4 119.6 .
C4 C5 H5 120.6 .
C6 C5 C4 118.76(18) .
C6 C5 H5 120.6 .
C1 C6 C7 108.77(14) .
C5 C6 C1 119.49(16) .
C5 C6 C7 131.74(15) .
C6 C7 C7 110.33(10) 14_655
C6 C7 C8 101.24(12) .
C6 C7 C9 113.40(14) .
C8 C7 C7 107.73(16) 14_655
C9 C7 C7 113.80(11) 14_655
C9 C7 C8 109.45(13) .
O1 C8 N1 125.00(15) .
O1 C8 C7 126.32(15) .
N1 C8 C7 108.68(14) .
C7 C9 H9A 108.8 .
C7 C9 H9B 108.8 .
H9A C9 H9B 107.7 .
C10 C9 C7 113.66(16) .
C10 C9 H9A 108.8 .
C10 C9 H9B 108.8 .
C9 C10 H10A 109.5 .
C9 C10 H10B 109.5 .
C9 C10 H10C 109.5 .
H10A C10 H10B 109.5 .
H10A C10 H10C 109.5 .
H10B C10 H10C 109.5 .
N1 C11 H11A 109.5 .
N1 C11 H11B 109.5 .
N1 C11 H11C 109.5 .
H11A C11 H11B 109.5 .
H11A C11 H11C 109.5 .
H11B C11 H11C 109.5 .

loop_
_geom_bond_atom_site_label_1
_geom_bond_atom_site_label_2
_geom_bond_distance
_geom_bond_site_symmetry_2
O1 C8 1.222(2) .
N1 C1 1.400(2) .
N1 C8 1.359(2) .
N1 C11 1.451(2) .
C1 C2 1.374(2) .
C1 C6 1.392(2) .
C2 H2 0.9300 .
C2 C3 1.389(3) .
C3 H3 0.9300 .
C3 C4 1.376(3) .
C4 H4 0.9300 .
C4 C5 1.390(2) .
C5 H5 0.9300 .
C5 C6 1.382(2) .
C6 C7 1.518(2) .
C7 C7 1.586(3) 14_655
C7 C8 1.543(2) .
C7 C9 1.539(2) .
C9 H9A 0.9700 .
C9 H9B 0.9700 .
C9 C10 1.516(3) .
C10 H10A 0.9600 .
C10 H10B 0.9600 .
C10 H10C 0.9600 .
C11 H11A 0.9600 .
C11 H11B 0.9600 .
C11 H11C 0.9600 .

loop_
_geom_torsion_atom_site_label_1
_geom_torsion_atom_site_label_2
_geom_torsion_atom_site_label_3
_geom_torsion_atom_site_label_4
_geom_torsion
_geom_torsion_site_symmetry_1
_geom_torsion_site_symmetry_4
N1 C1 C2 C3 -178.21(17) . .
N1 C1 C6 C5 176.71(15) . .
N1 C1 C6 C7 -2.76(19) . .
C1 N1 C8 O1 -177.18(17) . .
C1 N1 C8 C7 2.71(19) . .
C1 C2 C3 C4 0.5(3) . .
C1 C6 C7 C7 -109.84(16) . 14_655
C1 C6 C7 C8 4.03(17) . .
C1 C6 C7 C9 121.16(15) . .
C2 C1 C6 C5 -3.4(3) . .
C2 C1 C6 C7 177.10(16) . .
C2 C3 C4 C5 -1.5(3) . .
C3 C4 C5 C6 0.0(3) . .
C4 C5 C6 C1 2.4(3) . .
C4 C5 C6 C7 -178.31(17) . .
C5 C6 C7 C7 70.8(2) . 14_655
C5 C6 C7 C8 -175.35(18) . .
C5 C6 C7 C9 -58.2(2) . .
C6 C1 C2 C3 2.0(3) . .
C6 C7 C8 O1 175.84(17) . .
C6 C7 C8 N1 -4.05(17) . .
C6 C7 C9 C10 -52.2(2) . .
C7 C7 C8 O1 -68.34(18) 14_655 .
C7 C7 C8 N1 111.77(12) 14_655 .
C7 C7 C9 C10 -179.43(18) 14_655 .
C8 N1 C1 C2 -179.85(17) . .
C8 N1 C1 C6 0.0(2) . .
C8 C7 C9 C10 60.0(2) . .
C9 C7 C8 O1 55.9(2) . .
C9 C7 C8 N1 -124.03(16) . .
C11 N1 C1 C2 -0.6(3) . .
C11 N1 C1 C6 179.30(15) . .
C11 N1 C8 O1 3.5(3) . .
C11 N1 C8 C7 -176.60(15) . .
